data_4037867
loop_
_publ_author_name
'Vyhivskyi, Oleksandr'
'Laikov, Dimitri N.'
'Finko, Alexander V.'
'Skvortsov, Dmitry A.'
'Zhirkina, Irina V.'
'Tafeenko, Victor Aleksandrovich'
'Zyk, Nikolay Vasil'evich'
'Majouga, Alexander G.'
'Beloglazkina, Elena K.'

_publ_section_title
;
 Ullmann-type C-Se cross-coupling in the hydantoin family: Synthesis,
 mechanistic studies, and tests of biological activity.
;
_journal_name_full 'The Journal of organic chemistry'
_journal_paper_doi 10.1021/acs.joc.9b03045
_journal_year 2020
_chemical_formula_moiety 'C16 H17 F N2 O Se'
_chemical_formula_sum 'C16 H17 F N2 O Se'
_chemical_formula_weight 351.27
_space_group_crystal_system monoclinic
_space_group_IT_number 14
_space_group_name_Hall '-P 2ybc'
_space_group_name_H-M_alt 'P 1 21/c 1'
_atom_sites_solution_hydrogens geom
_audit_creation_method SHELXL-2014/7
_cell_angle_alpha 90
_cell_angle_beta 92.826(3)
_cell_angle_gamma 90
_cell_formula_units_Z 4
_cell_length_a 5.2768(6)
_cell_length_b 20.0266(9)
_cell_length_c 15.2838(7)
_cell_measurement_reflns_used 2664
_cell_measurement_temperature 295(2)
_cell_measurement_theta_max 62.2
_cell_measurement_theta_min 3.5
_cell_volume 1613.2(2)
_computing_structure_refinement 'SHELXL-2014/7 (Sheldrick, 2014)'
_diffrn_ambient_temperature 295
_diffrn_detector Pilatus100K
_diffrn_detector_area_resol_mean 5.81
_diffrn_detector_type STOE
_diffrn_measured_fraction_theta_full 0.993
_diffrn_measured_fraction_theta_max 0.993
_diffrn_measurement_device_type STOE
_diffrn_measurement_method 'rotation method'
_diffrn_radiation_collimation 'focusing mirrors'
_diffrn_radiation_monochromator none
_diffrn_radiation_polarisn_norm 0
_diffrn_radiation_type 'Cu K\a'
_diffrn_radiation_wavelength 1.54186
_diffrn_reflns_av_R_equivalents 0.1956
_diffrn_reflns_av_unetI/netI 0.1990
_diffrn_reflns_Laue_measured_fraction_full 0.993
_diffrn_reflns_Laue_measured_fraction_max 0.993
_diffrn_reflns_limit_h_max 6
_diffrn_reflns_limit_h_min -5
_diffrn_reflns_limit_k_max 10
_diffrn_reflns_limit_k_min -23
_diffrn_reflns_limit_l_max 18
_diffrn_reflns_limit_l_min -18
_diffrn_reflns_number 10835
_diffrn_reflns_point_group_measured_fraction_full 0.993
_diffrn_reflns_point_group_measured_fraction_max 0.993
_diffrn_reflns_theta_full 66.764
_diffrn_reflns_theta_max 66.764
_diffrn_reflns_theta_min 3.641
_diffrn_source 'Cu GeniX 3D'
_diffrn_source_current 0.600
_diffrn_source_power 0.030
_diffrn_source_voltage 50
_exptl_absorpt_coefficient_mu 3.248
_exptl_absorpt_correction_T_max 0.723
_exptl_absorpt_correction_T_min 0.409
_exptl_absorpt_correction_type multi-scan
_exptl_absorpt_process_details
;
[c.f. r.h. blessing, acta cryst. (1995), a51, 33-38]
;
_exptl_crystal_colour colorless
_exptl_crystal_density_diffrn 1.446
_exptl_crystal_description block
_exptl_crystal_F_000 712
_exptl_crystal_size_max .14
_exptl_crystal_size_mid .11
_exptl_crystal_size_min .08
_refine_diff_density_max 0.566
_refine_diff_density_min -0.901
_refine_diff_density_rms 0.192
_refine_ls_extinction_coef 0.0021(4)
_refine_ls_extinction_expression Fc^*^=kFc[1+0.001xFc^2^\l^3^/sin(2\q)]^-1/4^
_refine_ls_extinction_method 'SHELXL-2014/7 (Sheldrick 2014'
_refine_ls_goodness_of_fit_ref 0.801
_refine_ls_hydrogen_treatment constr
_refine_ls_matrix_type full
_refine_ls_number_parameters 193
_refine_ls_number_reflns 2847
_refine_ls_number_restraints 0
_refine_ls_restrained_S_all 0.801
_refine_ls_R_factor_all 0.1886
_refine_ls_R_factor_gt 0.0730
_refine_ls_shift/su_max 0.000
_refine_ls_shift/su_mean 0.000
_refine_ls_structure_factor_coef Fsqd
_refine_ls_weighting_details 'w=1/[\s^2^(Fo^2^)+(0.0966P)^2^] where P=(Fo^2^+2Fc^2^)/3'
_refine_ls_weighting_scheme calc
_refine_ls_wR_factor_gt 0.1576
_refine_ls_wR_factor_ref 0.2099
_reflns_Friedel_coverage 0.000
_reflns_number_gt 979
_reflns_number_total 2847
_reflns_threshold_expression 'I > 2\s(I)'
_cod_data_source_file jo9b03045_si_004.cif
_cod_data_source_block fin1438
_cod_original_sg_symbol_H-M 'P 21/c'
_cod_database_code 4037867
_shelx_shelxl_version_number 2014/7
_shelx_space_group_comment
;
The symmetry employed for this shelxl refinement is uniquely defined
by the following loop, which should always be used as a source of
symmetry information in preference to the above space-group names.
They are only intended as comments.
;

loop_
_space_group_symop_operation_xyz
'x, y, z'
'-x, y+1/2, -z+1/2'
'-x, -y, -z'
'x, -y-1/2, z-1/2'

loop_
_atom_site_label
_atom_site_type_symbol
_atom_site_fract_x
_atom_site_fract_y
_atom_site_fract_z
_atom_site_U_iso_or_equiv
_atom_site_adp_type
_atom_site_occupancy
_atom_site_site_symmetry_order
_atom_site_calc_flag
_atom_site_refinement_flags_posn
_atom_site_refinement_flags_adp
Se1 Se 0.8410(2) 0.48802(5) 0.88540(7) 0.0819(6) Uani 1 1 d . .
F1 F 0.5687(17) 0.7229(4) 0.9874(6) 0.168(4) Uani 1 1 d . .
O1 O 0.1471(14) 0.3935(4) 0.6730(5) 0.100(2) Uani 1 1 d . .
N1 N 0.4768(14) 0.4232(4) 0.7720(5) 0.0630(19) Uani 1 1 d . .
N2 N 0.5377(13) 0.5322(3) 0.7373(5) 0.0632(18) Uani 1 1 d . .
C1 C 0.6025(17) 0.4838(5) 0.7882(5) 0.061(2) Uani 1 1 d . .
C3 C 0.3438(17) 0.5047(4) 0.6802(5) 0.065(2) Uani 1 1 d . .
C4 C 0.298(2) 0.4353(5) 0.7025(7) 0.071(3) Uani 1 1 d . .
C5 C 0.4984(18) 0.3633(5) 0.8233(6) 0.075(3) Uani 1 1 d . .
H5 H 0.3985 0.3626 0.8757 0.090 Uiso 1 1 calc R U
C6 C 0.742(2) 0.3273(5) 0.8312(8) 0.099(3) Uani 1 1 d . .
H6A H 0.8823 0.3449 0.7996 0.119 Uiso 1 1 calc R U
H6B H 0.7897 0.3069 0.8872 0.119 Uiso 1 1 calc R U
C7 C 0.528(2) 0.2985(5) 0.7801(9) 0.109(4) Uani 1 1 d . .
H7A H 0.4439 0.2602 0.8044 0.131 Uiso 1 1 calc R U
H7B H 0.5365 0.2982 0.7169 0.131 Uiso 1 1 calc R U
C8 C 0.2189(19) 0.5370(5) 0.6154(7) 0.083(3) Uani 1 1 d . .
H8 H 0.0953 0.5128 0.5837 0.100 Uiso 1 1 calc R U
C9 C 0.254(2) 0.6068(5) 0.5883(7) 0.092(3) Uani 1 1 d . .
H9 H 0.3846 0.6272 0.6277 0.111 Uiso 1 1 calc R U
C10 C 0.344(3) 0.6101(6) 0.4950(8) 0.127(4) Uani 1 1 d . .
H10A H 0.5006 0.5863 0.4917 0.190 Uiso 1 1 calc R U
H10B H 0.3684 0.6559 0.4789 0.190 Uiso 1 1 calc R U
H10C H 0.2178 0.5903 0.4555 0.190 Uiso 1 1 calc R U
C11 C 0.006(2) 0.6467(6) 0.5945(9) 0.130(4) Uani 1 1 d . .
H11A H -0.1246 0.6265 0.5574 0.196 Uiso 1 1 calc R U
H11B H 0.0326 0.6919 0.5759 0.196 Uiso 1 1 calc R U
H11C H -0.0443 0.6466 0.6540 0.196 Uiso 1 1 calc R U
C12 C 0.865(2) 0.5831(5) 0.8882(6) 0.068(2) Uani 1 1 d . .
C13 C 1.048(2) 0.6166(6) 0.8438(8) 0.107(4) Uani 1 1 d . .
H13 H 1.1613 0.5928 0.8110 0.129 Uiso 1 1 calc R U
C14 C 1.063(3) 0.6843(7) 0.8478(10) 0.130(5) Uani 1 1 d . .
H14 H 1.1883 0.7056 0.8173 0.156 Uiso 1 1 calc R U
C15 C 0.905(3) 0.7222(6) 0.8939(9) 0.094(3) Uani 1 1 d . .
H15 H 0.9159 0.7685 0.8950 0.113 Uiso 1 1 calc R U
C16 C 0.731(3) 0.6886(6) 0.9381(8) 0.093(3) Uani 1 1 d . .
C17 C 0.709(2) 0.6209(5) 0.9355(6) 0.084(3) Uani 1 1 d . .
H17 H 0.5841 0.6002 0.9667 0.101 Uiso 1 1 calc R U

loop_
_atom_site_aniso_label
_atom_site_aniso_U_11
_atom_site_aniso_U_22
_atom_site_aniso_U_33
_atom_site_aniso_U_23
_atom_site_aniso_U_13
_atom_site_aniso_U_12
Se1 0.1035(9) 0.0577(7) 0.0823(8) 0.0008(5) -0.0178(5) 0.0104(6)
F1 0.217(9) 0.088(6) 0.207(8) -0.029(5) 0.082(7) 0.027(5)
O1 0.114(6) 0.072(5) 0.111(6) 0.000(4) -0.014(4) -0.025(4)
N1 0.073(5) 0.046(5) 0.071(5) 0.002(4) 0.009(4) 0.008(4)
N2 0.079(5) 0.045(5) 0.064(5) -0.003(4) -0.006(4) 0.000(4)
C1 0.087(6) 0.041(5) 0.056(5) -0.001(4) 0.021(5) 0.004(5)
C3 0.084(6) 0.056(7) 0.056(5) -0.003(4) 0.001(5) -0.004(5)
C4 0.086(7) 0.053(7) 0.075(7) -0.007(5) 0.013(6) -0.002(6)
C5 0.088(7) 0.067(7) 0.069(6) 0.009(5) 0.008(5) 0.000(6)
C6 0.093(8) 0.057(7) 0.148(10) 0.016(6) 0.007(7) 0.019(6)
C7 0.124(10) 0.053(7) 0.150(11) -0.016(7) 0.009(8) 0.011(7)
C8 0.104(8) 0.067(7) 0.077(7) 0.005(5) -0.022(6) -0.022(6)
C9 0.095(8) 0.070(8) 0.109(10) 0.020(6) -0.024(6) -0.029(6)
C10 0.136(10) 0.123(11) 0.118(11) 0.044(8) -0.015(8) -0.046(8)
C11 0.112(10) 0.095(10) 0.181(13) 0.037(8) -0.022(9) 0.005(8)
C12 0.074(6) 0.065(6) 0.065(6) 0.001(5) -0.002(5) 0.004(6)
C13 0.099(9) 0.081(10) 0.146(10) -0.014(7) 0.042(8) -0.022(7)
C14 0.134(12) 0.076(11) 0.185(14) 0.004(9) 0.056(10) -0.029(9)
C15 0.120(10) 0.046(7) 0.116(9) 0.006(6) -0.003(8) -0.021(7)
C16 0.124(10) 0.055(8) 0.098(8) -0.023(6) 0.003(7) 0.012(8)
C17 0.109(8) 0.069(8) 0.075(7) -0.001(5) 0.022(6) -0.003(7)

loop_
_atom_type_symbol
_atom_type_description
_atom_type_scat_dispersion_real
_atom_type_scat_dispersion_imag
_atom_type_scat_source
C C 0.0181 0.0091 'International Tables Vol C Tables 4.2.6.8 and 6.1.1.4'
H H 0.0000 0.0000 'International Tables Vol C Tables 4.2.6.8 and 6.1.1.4'
F F 0.0727 0.0534 'International Tables Vol C Tables 4.2.6.8 and 6.1.1.4'
N N 0.0311 0.0180 'International Tables Vol C Tables 4.2.6.8 and 6.1.1.4'
O O 0.0492 0.0322 'International Tables Vol C Tables 4.2.6.8 and 6.1.1.4'
Se Se -0.7943 1.1372 'International Tables Vol C Tables 4.2.6.8 and 6.1.1.4'

loop_
_geom_angle_atom_site_label_1
_geom_angle_atom_site_label_2
_geom_angle_atom_site_label_3
_geom_angle
C1 Se1 C12 95.9(4)
C1 N1 C4 106.2(7)
C1 N1 C5 127.1(8)
C4 N1 C5 126.1(8)
C1 N2 C3 104.1(7)
N2 C1 N1 116.0(8)
N2 C1 Se1 126.0(7)
N1 C1 Se1 117.9(6)
C8 C3 N2 125.7(8)
C8 C3 C4 123.9(9)
N2 C3 C4 110.4(8)
O1 C4 N1 124.0(9)
O1 C4 C3 132.8(10)
N1 C4 C3 103.2(8)
N1 C5 C7 120.0(9)
N1 C5 C6 120.0(8)
C7 C5 C6 59.4(7)
N1 C5 H5 115.3
C7 C5 H5 115.3
C6 C5 H5 115.3
C7 C6 C5 60.1(7)
C7 C6 H6A 117.8
C5 C6 H6A 117.8
C7 C6 H6B 117.8
C5 C6 H6B 117.8
H6A C6 H6B 114.9
C6 C7 C5 60.5(7)
C6 C7 H7A 117.7
C5 C7 H7A 117.7
C6 C7 H7B 117.7
C5 C7 H7B 117.7
H7A C7 H7B 114.8
C3 C8 C9 127.3(9)
C3 C8 H8 116.4
C9 C8 H8 116.4
C8 C9 C10 110.7(9)
C8 C9 C11 110.7(9)
C10 C9 C11 109.7(9)
C8 C9 H9 108.5
C10 C9 H9 108.5
C11 C9 H9 108.5
C9 C10 H10A 109.5
C9 C10 H10B 109.5
H10A C10 H10B 109.5
C9 C10 H10C 109.5
H10A C10 H10C 109.5
H10B C10 H10C 109.5
C9 C11 H11A 109.5
C9 C11 H11B 109.5
H11A C11 H11B 109.5
C9 C11 H11C 109.5
H11A C11 H11C 109.5
H11B C11 H11C 109.5
C17 C12 C13 116.6(10)
C17 C12 Se1 121.9(9)
C13 C12 Se1 121.5(9)
C14 C13 C12 120.3(11)
C14 C13 H13 119.9
C12 C13 H13 119.9
C15 C14 C13 123.1(12)
C15 C14 H14 118.4
C13 C14 H14 118.4
C16 C15 C14 115.9(11)
C16 C15 H15 122.1
C14 C15 H15 122.1
C15 C16 F1 119.5(12)
C15 C16 C17 122.8(11)
F1 C16 C17 117.7(13)
C12 C17 C16 121.2(11)
C12 C17 H17 119.4
C16 C17 H17 119.4

loop_
_geom_bond_atom_site_label_1
_geom_bond_atom_site_label_2
_geom_bond_distance
Se1 C1 1.901(9)
Se1 C12 1.908(9)
F1 C16 1.356(13)
O1 C4 1.227(10)
N1 C1 1.399(10)
N1 C4 1.407(12)
N1 C5 1.434(11)
N2 C1 1.279(9)
N2 C3 1.423(11)
C3 C8 1.330(12)
C3 C4 1.453(12)
C5 C7 1.468(13)
C5 C6 1.473(13)
C5 H5 0.9800
C6 C7 1.458(15)
C6 H6A 0.9700
C6 H6B 0.9700
C7 H7A 0.9700
C7 H7B 0.9700
C8 C9 1.473(12)
C8 H8 0.9300
C9 C10 1.525(16)
C9 C11 1.542(15)
C9 H9 0.9800
C10 H10A 0.9600
C10 H10B 0.9600
C10 H10C 0.9600
C11 H11A 0.9600
C11 H11B 0.9600
C11 H11C 0.9600
C12 C17 1.354(13)
C12 C13 1.381(13)
C13 C14 1.359(14)
C13 H13 0.9300
C14 C15 1.350(16)
C14 H14 0.9300
C15 C16 1.346(15)
C15 H15 0.9300
C16 C17 1.363(12)
C17 H17 0.9300

loop_
_geom_hbond_atom_site_label_D
_geom_hbond_atom_site_label_H
_geom_hbond_atom_site_label_A
_geom_hbond_distance_DH
_geom_hbond_distance_HA
_geom_hbond_distance_DA
_geom_hbond_angle_DHA
_geom_hbond_site_symmetry_A
C6 H6A O1 0.97 2.63 3.562(14) 161.3 1_655
C13 H13 N2 0.93 2.63 3.550(14) 170.7 1_655

loop_
_geom_torsion_atom_site_label_1
_geom_torsion_atom_site_label_2
_geom_torsion_atom_site_label_3
_geom_torsion_atom_site_label_4
_geom_torsion
C3 N2 C1 N1 1.4(9)
C3 N2 C1 Se1 -176.0(6)
C4 N1 C1 N2 -2.7(9)
C5 N1 C1 N2 -174.5(7)
C4 N1 C1 Se1 174.9(6)
C5 N1 C1 Se1 3.1(11)
C1 N2 C3 C8 -179.8(9)
C1 N2 C3 C4 0.5(9)
C1 N1 C4 O1 -177.4(8)
C5 N1 C4 O1 -5.5(14)
C1 N1 C4 C3 2.6(8)
C5 N1 C4 C3 174.5(7)
C8 C3 C4 O1 -1.7(16)
N2 C3 C4 O1 178.0(10)
C8 C3 C4 N1 178.3(9)
N2 C3 C4 N1 -2.0(8)
C1 N1 C5 C7 -134.5(10)
C4 N1 C5 C7 55.3(13)
C1 N1 C5 C6 -64.7(12)
C4 N1 C5 C6 125.1(10)
N1 C5 C6 C7 -109.3(11)
N1 C5 C7 C6 109.2(10)
N2 C3 C8 C9 0.7(16)
C4 C3 C8 C9 -179.7(10)
C3 C8 C9 C10 117.1(12)
C3 C8 C9 C11 -121.0(12)
C17 C12 C13 C14 -0.9(16)
Se1 C12 C13 C14 -179.2(10)
C12 C13 C14 C15 0(2)
C13 C14 C15 C16 1(2)
C14 C15 C16 F1 178.8(12)
C14 C15 C16 C17 -1.7(18)
C13 C12 C17 C16 0.5(15)
Se1 C12 C17 C16 178.8(8)
C15 C16 C17 C12 0.8(16)
F1 C16 C17 C12 -179.6(10)
